data_1534618
loop_
_publ_author_name
'Lissner, F.'
'Schleid, T.'

_publ_section_title
;
 Pr4 N2 S3 und Pr4 N2 Se3: Zwei nicht-isotype
 Praseodymium(III)-Nitridchalkogenide
;
_journal_name_full 'Zeitschrift fuer Anorganische und Allgemeine Chemie'
_journal_page_first 427
_journal_page_last 432
_journal_volume 631
_journal_year 2005
_chemical_formula_sum 'N2 Pr4 Se3'
_space_group_IT_number 15
_symmetry_space_group_name_Hall '-C 2yc'
_symmetry_space_group_name_H-M 'C 1 2/c 1'
_cell_angle_alpha 90
_cell_angle_beta 90.114
_cell_angle_gamma 90
_cell_formula_units_Z 4
_cell_length_a 13.1176
_cell_length_b 10.1703
_cell_length_c 6.5042
_cell_volume 867.723
_citation_journal_id_ASTM ZAACAB
_cod_data_source_file Lissner_ZAACAB_2005_1724.cif
_cod_data_source_block N2Pr4Se3
_cod_original_cell_volume 867.7231
_cod_database_code 1534618

loop_
_symmetry_equiv_pos_as_xyz
x,y,z
-x,y,-z+1/2
-x,-y,-z
x,-y,z-1/2
x+1/2,y+1/2,z
-x+1/2,y+1/2,-z+1/2
-x+1/2,-y+1/2,-z
x+1/2,-y+1/2,z-1/2

loop_
_atom_site_label
_atom_site_type_symbol
_atom_site_fract_x
_atom_site_fract_y
_atom_site_fract_z
_atom_site_occupancy
_atom_site_U_iso_or_equiv
Se1 Se-2 0 0.40345 0.25 1 0.0
Pr1 Pr+3 0.124882 0.18185 0.02996 1 0.0
Pr2 Pr+3 0.164664 0.57814 0.07309 1 0.0
N1 N-3 0.2952 0.1243 0.0856 1 0.0
Se2 Se-2 0.11537 0.86934 0.0365 1 0.0
